data_7004567
loop_
_publ_author_name
'Inosako, Masayuki'
'Kunishita, Atsushi'
'Shimokawa, Chizu'
'Teraoka, Junji'
'Kubo, Minoru'
'Ogura, Takashi'
'Sugimoto, Hideki'
'Itoh, Shinobu'

_publ_section_title
;
 Reaction of \b-diketiminate copper(ii) complexes and Na2S2
;
_journal_issue 44
_journal_name_full 'Dalton Transactions'
_journal_page_first 6250
_journal_page_last 6256
_journal_paper_doi 10.1039/B808678h
_journal_year 2008
_chemical_formula_moiety 'C27 H36 Cu N2 O2 '
_chemical_formula_sum 'C27 H36 Cu N2 O2'
_chemical_formula_weight 484.14
_space_group_IT_number 2
_symmetry_cell_setting triclinic
_symmetry_Int_Tables_number 2
_symmetry_space_group_name_Hall '-P 1'
_symmetry_space_group_name_H-M 'P -1'
_cell_angle_alpha 88.52(2)
_cell_angle_beta 83.23(2)
_cell_angle_gamma 67.570(18)
_cell_formula_units_Z 2
_cell_length_a 8.015(6)
_cell_length_b 8.546(7)
_cell_length_c 19.929(17)
_cell_measurement_reflns_used 3444
_cell_measurement_temperature 113.1
_cell_measurement_theta_max 27.5
_cell_measurement_theta_min 3.1
_cell_volume 1252.7(18)
_computing_cell_refinement CrystalClear
_computing_data_collection CrystalClear
_computing_data_reduction CrystalStructure
_computing_publication_material 'CrystalStructure 3.8'
_computing_structure_refinement CRYSTALS
_computing_structure_solution SIR2002
_diffrn_detector_area_resol_mean 7.31
_diffrn_measured_fraction_theta_full 0.968
_diffrn_measured_fraction_theta_max 0.968
_diffrn_measurement_device_type 'Rigaku Mercury'
_diffrn_measurement_method \w
_diffrn_radiation_type 'Mo K\a'
_diffrn_radiation_wavelength 0.71070
_diffrn_reflns_av_R_equivalents 0.077
_diffrn_reflns_limit_h_max 9
_diffrn_reflns_limit_h_min -10
_diffrn_reflns_limit_k_max 7
_diffrn_reflns_limit_k_min -11
_diffrn_reflns_limit_l_max 25
_diffrn_reflns_limit_l_min -22
_diffrn_reflns_number 9984
_diffrn_reflns_theta_full 27.48
_diffrn_reflns_theta_max 27.48
_exptl_absorpt_coefficient_mu 0.897
_exptl_absorpt_correction_T_max 0.973
_exptl_absorpt_correction_T_min 0.594
_exptl_absorpt_correction_type multi-scan
_exptl_absorpt_process_details 'Jacobson, R. (1998) Private communication'
_exptl_crystal_colour yellow
_exptl_crystal_density_diffrn 1.283
_exptl_crystal_density_method 'not measured'
_exptl_crystal_description prism
_exptl_crystal_F_000 514.00
_exptl_crystal_size_max 0.32
_exptl_crystal_size_mid 0.23
_exptl_crystal_size_min 0.03
_refine_diff_density_max 1.23
_refine_diff_density_min -1.57
_refine_ls_extinction_method none
_refine_ls_goodness_of_fit_ref 1.048
_refine_ls_hydrogen_treatment refall
_refine_ls_number_parameters 325
_refine_ls_number_reflns 3586
_refine_ls_R_factor_gt 0.0866
_refine_ls_shift/su_max 0.0000
_refine_ls_structure_factor_coef Fsqd
_refine_ls_weighting_details 'w = 1/[0.0010Fo^2^ + 3.0000\s(Fo^2^) + 0.5000]/(4Fo^2^)'
_refine_ls_weighting_scheme calc
_refine_ls_wR_factor_ref 0.1944
_reflns_number_gt 3586
_reflns_number_total 5545
_reflns_threshold_expression F^2^>2.0\s(F^2^)
_cod_data_source_file B808678h.txt
_cod_data_source_block '__4a'
_cod_original_cell_volume 1252.8(17)
_cod_original_formula_sum 'C27 H36 Cu N2 O2 '
_cod_database_code 7004567

loop_
_symmetry_equiv_pos_site_id
_symmetry_equiv_pos_as_xyz
1 +X,+Y,+Z
2 -X,-Y,-Z

loop_
_atom_site_label
_atom_site_type_symbol
_atom_site_fract_x
_atom_site_fract_y
_atom_site_fract_z
_atom_site_U_iso_or_equiv
_atom_site_adp_type
_atom_site_occupancy
_atom_site_symmetry_multiplicity
_atom_site_calc_flag
_atom_site_refinement_flags
_atom_site_disorder_assembly
_atom_site_disorder_group
Cu(1) Cu 0.31638(10) 0.38242(10) 0.27154(4) 0.02088(18) Uani 1.00 1 d . . .
O(1) O 0.5351(6) 0.1750(5) 0.2918(2) 0.0317(12) Uani 1.00 1 d . . .
O(2) O 0.3499(6) 0.3443(6) 0.3704(2) 0.0362(13) Uani 1.00 1 d . . .
N(1) N 0.3510(6) 0.3772(6) 0.1745(2) 0.0197(12) Uani 1.00 1 d . . .
N(2) N 0.0933(6) 0.5783(6) 0.2822(2) 0.0238(13) Uani 1.00 1 d . . .
C(1) C 0.0857(8) 0.6312(8) 0.1634(3) 0.0253(15) Uani 1.00 1 d . . .
C(2) C 0.2407(8) 0.4934(8) 0.1373(3) 0.0249(15) Uani 1.00 1 d . . .
C(3) C 0.0186(8) 0.6699(7) 0.2316(3) 0.0210(14) Uani 1.00 1 d . . .
C(4) C 0.2819(8) 0.4829(8) 0.0611(3) 0.0276(16) Uani 1.00 1 d . . .
C(5) C -0.1490(8) 0.8328(8) 0.2468(3) 0.0291(16) Uani 1.00 1 d . . .
C(6) C 0.5054(7) 0.2422(7) 0.1402(3) 0.0232(15) Uani 1.00 1 d . . .
C(7) C 0.6772(8) 0.2514(8) 0.1356(3) 0.0250(15) Uani 1.00 1 d . . .
C(8) C 0.8216(8) 0.1265(8) 0.0964(3) 0.0270(16) Uani 1.00 1 d . . .
C(9) C 0.7952(8) -0.0031(8) 0.0637(3) 0.0262(15) Uani 1.00 1 d . . .
C(10) C 0.6267(8) -0.0120(9) 0.0728(3) 0.0266(16) Uani 1.00 1 d . . .
C(11) C 0.4793(8) 0.1055(8) 0.1112(2) 0.0225(14) Uani 1.00 1 d . . .
C(12) C 0.7119(9) 0.3899(8) 0.1698(3) 0.0293(17) Uani 1.00 1 d . . .
C(13) C 0.6707(12) 0.5507(10) 0.1294(4) 0.047(2) Uani 1.00 1 d . . .
C(14) C 0.3002(8) 0.0857(9) 0.1221(3) 0.0275(16) Uani 1.00 1 d . . .
C(15) C 0.2775(10) -0.0018(10) 0.1886(4) 0.042(2) Uani 1.00 1 d . . .
C(16) C 0.0165(7) 0.6310(7) 0.3509(3) 0.0205(14) Uani 1.00 1 d . . .
C(17) C -0.1224(7) 0.5803(7) 0.3817(3) 0.0221(15) Uani 1.00 1 d . . .
C(18) C -0.1872(8) 0.6290(8) 0.4485(3) 0.0265(16) Uani 1.00 1 d . . .
C(19) C -0.1156(8) 0.7201(7) 0.4854(3) 0.0244(15) Uani 1.00 1 d . . .
C(20) C 0.0189(8) 0.7695(7) 0.4539(3) 0.0241(15) Uani 1.00 1 d . . .
C(21) C 0.0894(7) 0.7256(7) 0.3860(3) 0.0216(15) Uani 1.00 1 d . . .
C(22) C -0.1954(8) 0.4763(8) 0.3430(3) 0.0292(17) Uani 1.00 1 d . . .
C(23) C -0.0733(9) 0.2852(9) 0.3401(4) 0.037(2) Uani 1.00 1 d . . .
C(24) C 0.2376(9) 0.7724(9) 0.3509(3) 0.0321(18) Uani 1.00 1 d . . .
C(25) C 0.3238(10) 0.8589(10) 0.3944(4) 0.041(2) Uani 1.00 1 d . . .
C(26) C 0.4900(8) 0.2133(8) 0.3544(3) 0.0237(15) Uani 1.00 1 d . . .
C(27) C 0.5975(8) 0.1111(9) 0.4073(3) 0.0285(16) Uani 1.00 1 d . . .
H(1) H 0.0211 0.7077 0.1313 0.027 Uiso 1.00 1 c R . .
H(2) H 0.3578 0.5427 0.0469 0.030 Uiso 1.00 1 c R . .
H(3) H 0.1712 0.5313 0.0416 0.030 Uiso 1.00 1 c R . .
H(4) H 0.3417 0.3675 0.0471 0.030 Uiso 1.00 1 c R . .
H(5) H -0.2549 0.8074 0.2483 0.031 Uiso 1.00 1 c R . .
H(6) H -0.1511 0.9125 0.2124 0.031 Uiso 1.00 1 c R . .
H(7) H -0.1459 0.8791 0.2892 0.030 Uiso 1.00 1 c R . .
H(8) H 0.9391 0.1307 0.0925 0.030 Uiso 1.00 1 c R . .
H(9) H 0.8922 -0.0826 0.0351 0.027 Uiso 1.00 1 c R . .
H(10) H 0.6115 -0.1043 0.0524 0.030 Uiso 1.00 1 c R . .
H(11) H 0.6364 0.4171 0.2117 0.035 Uiso 1.00 1 c R . .
H(12) H 0.8358 0.3483 0.1777 0.035 Uiso 1.00 1 c R . .
H(13) H 0.7776 0.5447 0.1014 0.061 Uiso 1.00 1 c R . .
H(14) H 0.6328 0.6452 0.1597 0.061 Uiso 1.00 1 c R . .
H(15) H 0.5772 0.5633 0.1021 0.061 Uiso 1.00 1 c R . .
H(16) H 0.2052 0.1945 0.1228 0.032 Uiso 1.00 1 c R . .
H(17) H 0.2922 0.0191 0.0861 0.032 Uiso 1.00 1 c R . .
H(18) H 0.3237 -0.1210 0.1813 0.048 Uiso 1.00 1 c R . .
H(19) H 0.1529 0.0369 0.2063 0.048 Uiso 1.00 1 c R . .
H(20) H 0.3438 0.0250 0.2199 0.048 Uiso 1.00 1 c R . .
H(21) H -0.2831 0.5991 0.4697 0.029 Uiso 1.00 1 c R . .
H(22) H -0.1592 0.7478 0.5317 0.026 Uiso 1.00 1 c R . .
H(23) H 0.0677 0.8314 0.4791 0.025 Uiso 1.00 1 c R . .
H(24) H -0.3135 0.4909 0.3636 0.034 Uiso 1.00 1 c R . .
H(25) H -0.2022 0.5156 0.2980 0.034 Uiso 1.00 1 c R . .
H(26) H 0.0160 0.2605 0.3018 0.044 Uiso 1.00 1 c R . .
H(27) H -0.1457 0.2203 0.3373 0.044 Uiso 1.00 1 c R . .
H(28) H -0.0152 0.2578 0.3801 0.044 Uiso 1.00 1 c R . .
H(29) H 0.3308 0.6705 0.3329 0.038 Uiso 1.00 1 c R . .
H(30) H 0.1921 0.8460 0.3150 0.038 Uiso 1.00 1 c R . .
H(31) H 0.2612 0.9782 0.3932 0.050 Uiso 1.00 1 c R . .
H(32) H 0.4481 0.8300 0.3778 0.050 Uiso 1.00 1 c R . .
H(33) H 0.3144 0.8222 0.4395 0.050 Uiso 1.00 1 c R . .
H(34) H 0.5531 0.0260 0.4218 0.033 Uiso 1.00 1 c R . .
H(35) H 0.5864 0.1829 0.4445 0.033 Uiso 1.00 1 c R . .
H(36) H 0.7217 0.0594 0.3893 0.033 Uiso 1.00 1 c R . .

loop_
_atom_site_aniso_label
_atom_site_aniso_U_11
_atom_site_aniso_U_22
_atom_site_aniso_U_33
_atom_site_aniso_U_12
_atom_site_aniso_U_13
_atom_site_aniso_U_23
Cu(1) 0.0134(3) 0.0211(4) 0.0210(3) 0.0006(2) 0.0009(2) -0.0019(2)
O(1) 0.029(2) 0.028(2) 0.021(2) 0.008(2) -0.0038(19) -0.0028(19)
O(2) 0.027(2) 0.037(2) 0.026(2) 0.008(2) 0.000(2) -0.002(2)
N(1) 0.016(2) 0.018(2) 0.022(2) -0.003(2) -0.0014(19) -0.004(2)
N(2) 0.020(2) 0.024(2) 0.024(2) -0.005(2) -0.000(2) 0.003(2)
C(1) 0.021(3) 0.026(3) 0.022(3) 0.000(2) -0.007(2) 0.002(2)
C(2) 0.019(2) 0.023(3) 0.027(3) -0.004(2) 0.002(2) 0.000(2)
C(3) 0.021(2) 0.016(2) 0.023(3) -0.004(2) -0.003(2) 0.002(2)
C(4) 0.026(3) 0.032(3) 0.018(3) -0.004(2) 0.001(2) 0.003(2)
C(5) 0.025(3) 0.034(3) 0.017(2) -0.000(2) 0.003(2) -0.001(2)
C(6) 0.015(2) 0.018(3) 0.029(3) 0.001(2) -0.001(2) -0.001(2)
C(7) 0.022(3) 0.029(3) 0.021(2) -0.006(2) -0.000(2) -0.006(2)
C(8) 0.016(2) 0.035(3) 0.023(3) -0.003(2) 0.004(2) -0.002(2)
C(9) 0.019(2) 0.026(3) 0.023(3) 0.003(2) 0.001(2) -0.008(2)
C(10) 0.026(3) 0.031(3) 0.019(2) -0.006(2) -0.003(2) -0.003(2)
C(11) 0.024(3) 0.024(3) 0.014(2) -0.003(2) -0.002(2) -0.000(2)
C(12) 0.027(3) 0.030(3) 0.030(3) -0.010(2) -0.000(2) -0.007(2)
C(13) 0.052(5) 0.044(4) 0.056(5) -0.028(4) -0.010(4) 0.000(4)
C(14) 0.020(3) 0.035(3) 0.025(3) -0.009(2) 0.003(2) 0.001(2)
C(15) 0.028(3) 0.039(4) 0.053(4) -0.012(3) 0.014(3) -0.001(3)
C(16) 0.015(2) 0.021(3) 0.020(2) -0.002(2) 0.004(2) -0.001(2)
C(17) 0.014(2) 0.021(3) 0.029(3) -0.005(2) 0.003(2) -0.005(2)
C(18) 0.014(2) 0.023(3) 0.036(3) -0.001(2) 0.004(2) -0.004(2)
C(19) 0.026(3) 0.020(3) 0.018(2) -0.000(2) 0.004(2) -0.005(2)
C(20) 0.023(3) 0.016(3) 0.025(3) 0.002(2) 0.001(2) -0.006(2)
C(21) 0.014(2) 0.020(3) 0.027(3) -0.003(2) -0.006(2) 0.002(2)
C(22) 0.016(2) 0.029(3) 0.040(3) -0.008(2) 0.005(2) -0.010(2)
C(23) 0.028(3) 0.039(4) 0.043(4) -0.013(3) 0.002(3) -0.005(3)
C(24) 0.024(3) 0.041(4) 0.029(3) -0.011(3) 0.001(2) -0.001(3)
C(25) 0.034(3) 0.040(4) 0.052(4) -0.019(3) 0.004(3) -0.020(3)
C(26) 0.015(2) 0.026(3) 0.030(3) -0.009(2) 0.002(2) 0.001(2)
C(27) 0.026(3) 0.034(3) 0.021(3) -0.007(2) -0.003(2) 0.004(2)

loop_
_atom_type_symbol
_atom_type_description
_atom_type_scat_dispersion_real
_atom_type_scat_dispersion_imag
_atom_type_scat_source
C C 0.003 0.002
;
International Tables for Crystallography
(1992, Vol. C, Tables 4.2.6.8 and 6.1.1.4)
;
H H 0.000 0.000
;
International Tables for Crystallography
(1992, Vol. C, Table 6.1.1.4)
;
Cu Cu 0.320 1.265
;
International Tables for Crystallography
(1992, Vol. C, Tables 4.2.6.8 and 6.1.1.4)
;
N N 0.006 0.003
;
International Tables for Crystallography
(1992, Vol. C, Tables 4.2.6.8 and 6.1.1.4)
;
O O 0.011 0.006
;
International Tables for Crystallography
(1992, Vol. C, Tables 4.2.6.8 and 6.1.1.4)
;

loop_
_geom_angle_atom_site_label_1
_geom_angle_atom_site_label_2
_geom_angle_atom_site_label_3
_geom_angle
_geom_angle_publ_flag
_geom_angle_site_symmetry_1
_geom_angle_site_symmetry_2
_geom_angle_site_symmetry_3
O(1) Cu(1) O(2) 64.48(16) yes . . .
O(1) Cu(1) N(1) 100.79(17) yes . . .
O(1) Cu(1) N(2) 162.2(2) yes . . .
O(2) Cu(1) N(1) 164.66(17) yes . . .
O(2) Cu(1) N(2) 98.0(2) yes . . .
N(1) Cu(1) N(2) 96.9(2) yes . . .
Cu(1) O(1) C(26) 88.7(3) yes . . .
Cu(1) O(2) C(26) 89.5(3) yes . . .
Cu(1) N(1) C(2) 123.1(3) yes . . .
Cu(1) N(1) C(6) 118.7(3) yes . . .
C(2) N(1) C(6) 118.2(4) yes . . .
Cu(1) N(2) C(3) 123.8(3) yes . . .
Cu(1) N(2) C(16) 115.7(3) yes . . .
C(3) N(2) C(16) 120.2(4) yes . . .
C(2) C(1) C(3) 126.9(5) yes . . .
N(1) C(2) C(1) 124.7(5) yes . . .
N(1) C(2) C(4) 119.6(4) yes . . .
C(1) C(2) C(4) 115.7(5) yes . . .
N(2) C(3) C(1) 124.3(4) yes . . .
N(2) C(3) C(5) 119.1(5) yes . . .
C(1) C(3) C(5) 116.5(5) yes . . .
N(1) C(6) C(7) 119.1(6) yes . . .
N(1) C(6) C(11) 119.2(5) yes . . .
C(7) C(6) C(11) 121.6(5) yes . . .
C(6) C(7) C(8) 117.8(6) yes . . .
C(6) C(7) C(12) 122.9(5) yes . . .
C(8) C(7) C(12) 119.3(6) yes . . .
C(7) C(8) C(9) 121.2(6) yes . . .
C(8) C(9) C(10) 118.9(5) yes . . .
C(9) C(10) C(11) 122.9(7) yes . . .
C(6) C(11) C(10) 117.4(6) yes . . .
C(6) C(11) C(14) 121.8(4) yes . . .
C(10) C(11) C(14) 120.8(6) yes . . .
C(7) C(12) C(13) 114.0(6) yes . . .
C(11) C(14) C(15) 111.9(5) yes . . .
N(2) C(16) C(17) 119.6(6) yes . . .
N(2) C(16) C(21) 118.1(5) yes . . .
C(17) C(16) C(21) 122.3(5) yes . . .
C(16) C(17) C(18) 117.5(6) yes . . .
C(16) C(17) C(22) 120.9(5) yes . . .
C(18) C(17) C(22) 121.6(6) yes . . .
C(17) C(18) C(19) 121.9(6) yes . . .
C(18) C(19) C(20) 119.4(5) yes . . .
C(19) C(20) C(21) 121.4(6) yes . . .
C(16) C(21) C(20) 117.5(6) yes . . .
C(16) C(21) C(24) 119.5(5) yes . . .
C(20) C(21) C(24) 123.0(6) yes . . .
C(17) C(22) C(23) 112.8(5) yes . . .
C(21) C(24) C(25) 116.4(5) yes . . .
O(1) C(26) O(2) 117.3(5) yes . . .
O(1) C(26) C(27) 122.2(4) yes . . .
O(2) C(26) C(27) 120.5(5) yes . . .
C(2) C(1) H(1) 116.3 no . . .
C(3) C(1) H(1) 116.8 no . . .
C(2) C(4) H(2) 110.0 no . . .
C(2) C(4) H(3) 109.2 no . . .
C(2) C(4) H(4) 109.3 no . . .
H(2) C(4) H(3) 109.5 no . . .
H(2) C(4) H(4) 109.5 no . . .
H(3) C(4) H(4) 109.5 no . . .
C(3) C(5) H(5) 109.0 no . . .
C(3) C(5) H(6) 110.0 no . . .
C(3) C(5) H(7) 109.5 no . . .
H(5) C(5) H(6) 109.5 no . . .
H(5) C(5) H(7) 109.5 no . . .
H(6) C(5) H(7) 109.5 no . . .
C(7) C(8) H(8) 119.1 no . . .
C(9) C(8) H(8) 119.8 no . . .
C(8) C(9) H(9) 120.2 no . . .
C(10) C(9) H(9) 120.9 no . . .
C(9) C(10) H(10) 118.4 no . . .
C(11) C(10) H(10) 118.7 no . . .
C(7) C(12) H(11) 107.7 no . . .
C(7) C(12) H(12) 108.6 no . . .
C(13) C(12) H(11) 108.2 no . . .
C(13) C(12) H(12) 108.8 no . . .
H(11) C(12) H(12) 109.5 no . . .
C(12) C(13) H(13) 109.1 no . . .
C(12) C(13) H(14) 109.1 no . . .
C(12) C(13) H(15) 110.2 no . . .
H(13) C(13) H(14) 109.5 no . . .
H(13) C(13) H(15) 109.5 no . . .
H(14) C(13) H(15) 109.5 no . . .
C(11) C(14) H(16) 108.9 no . . .
C(11) C(14) H(17) 109.2 no . . .
C(15) C(14) H(16) 109.0 no . . .
C(15) C(14) H(17) 108.3 no . . .
H(16) C(14) H(17) 109.5 no . . .
C(14) C(15) H(18) 109.9 no . . .
C(14) C(15) H(19) 110.2 no . . .
C(14) C(15) H(20) 108.3 no . . .
H(18) C(15) H(19) 109.5 no . . .
H(18) C(15) H(20) 109.5 no . . .
H(19) C(15) H(20) 109.5 no . . .
C(17) C(18) H(21) 118.8 no . . .
C(19) C(18) H(21) 119.3 no . . .
C(18) C(19) H(22) 120.1 no . . .
C(20) C(19) H(22) 120.4 no . . .
C(19) C(20) H(23) 119.3 no . . .
C(21) C(20) H(23) 119.2 no . . .
C(17) C(22) H(24) 109.0 no . . .
C(17) C(22) H(25) 108.3 no . . .
C(23) C(22) H(24) 109.1 no . . .
C(23) C(22) H(25) 108.1 no . . .
H(24) C(22) H(25) 109.5 no . . .
C(22) C(23) H(26) 110.0 no . . .
C(22) C(23) H(27) 109.7 no . . .
C(22) C(23) H(28) 108.6 no . . .
H(26) C(23) H(27) 109.5 no . . .
H(26) C(23) H(28) 109.5 no . . .
H(27) C(23) H(28) 109.5 no . . .
C(21) C(24) H(29) 106.8 no . . .
C(21) C(24) H(30) 109.0 no . . .
C(25) C(24) H(29) 107.5 no . . .
C(25) C(24) H(30) 107.5 no . . .
H(29) C(24) H(30) 109.5 no . . .
C(24) C(25) H(31) 109.5 no . . .
C(24) C(25) H(32) 110.2 no . . .
C(24) C(25) H(33) 108.8 no . . .
H(31) C(25) H(32) 109.5 no . . .
H(31) C(25) H(33) 109.5 no . . .
H(32) C(25) H(33) 109.5 no . . .
C(26) C(27) H(34) 109.6 no . . .
C(26) C(27) H(35) 109.3 no . . .
C(26) C(27) H(36) 109.6 no . . .
H(34) C(27) H(35) 109.5 no . . .
H(34) C(27) H(36) 109.5 no . . .
H(35) C(27) H(36) 109.5 no . . .

loop_
_geom_bond_atom_site_label_1
_geom_bond_atom_site_label_2
_geom_bond_distance
_geom_bond_publ_flag
_geom_bond_site_symmetry_1
_geom_bond_site_symmetry_2
Cu(1) O(1) 2.034(4) yes . .
Cu(1) O(2) 2.021(4) yes . .
Cu(1) N(1) 1.920(5) yes . .
Cu(1) N(2) 1.921(4) yes . .
O(1) C(26) 1.272(7) yes . .
O(2) C(26) 1.261(6) yes . .
N(1) C(2) 1.328(7) yes . .
N(1) C(6) 1.443(6) yes . .
N(2) C(3) 1.316(7) yes . .
N(2) C(16) 1.442(7) yes . .
C(1) C(2) 1.401(7) yes . .
C(1) C(3) 1.401(8) yes . .
C(2) C(4) 1.513(8) yes . .
C(3) C(5) 1.527(7) yes . .
C(6) C(7) 1.401(10) yes . .
C(6) C(11) 1.412(10) yes . .
C(7) C(8) 1.405(7) yes . .
C(7) C(12) 1.510(11) yes . .
C(8) C(9) 1.395(11) yes . .
C(9) C(10) 1.372(10) yes . .
C(10) C(11) 1.383(7) yes . .
C(11) C(14) 1.499(10) yes . .
C(12) C(13) 1.518(11) yes . .
C(14) C(15) 1.532(10) yes . .
C(16) C(17) 1.413(9) yes . .
C(16) C(21) 1.402(10) yes . .
C(17) C(18) 1.384(8) yes . .
C(17) C(22) 1.505(11) yes . .
C(18) C(19) 1.395(10) yes . .
C(19) C(20) 1.381(10) yes . .
C(20) C(21) 1.407(8) yes . .
C(21) C(24) 1.487(10) yes . .
C(22) C(23) 1.549(9) yes . .
C(24) C(25) 1.529(13) yes . .
C(26) C(27) 1.487(8) yes . .
C(1) H(1) 0.950 no . .
C(4) H(2) 0.950 no . .
C(4) H(3) 0.950 no . .
C(4) H(4) 0.950 no . .
C(5) H(5) 0.950 no . .
C(5) H(6) 0.950 no . .
C(5) H(7) 0.950 no . .
C(8) H(8) 0.950 no . .
C(9) H(9) 0.950 no . .
C(10) H(10) 0.950 no . .
C(12) H(11) 0.950 no . .
C(12) H(12) 0.950 no . .
C(13) H(13) 0.950 no . .
C(13) H(14) 0.950 no . .
C(13) H(15) 0.950 no . .
C(14) H(16) 0.950 no . .
C(14) H(17) 0.950 no . .
C(15) H(18) 0.950 no . .
C(15) H(19) 0.950 no . .
C(15) H(20) 0.950 no . .
C(18) H(21) 0.950 no . .
C(19) H(22) 0.950 no . .
C(20) H(23) 0.950 no . .
C(22) H(24) 0.950 no . .
C(22) H(25) 0.950 no . .
C(23) H(26) 0.950 no . .
C(23) H(27) 0.950 no . .
C(23) H(28) 0.950 no . .
C(24) H(29) 0.950 no . .
C(24) H(30) 0.950 no . .
C(25) H(31) 0.950 no . .
C(25) H(32) 0.950 no . .
C(25) H(33) 0.950 no . .
C(27) H(34) 0.950 no . .
C(27) H(35) 0.950 no . .
C(27) H(36) 0.950 no . .

loop_
_geom_contact_atom_site_label_1
_geom_contact_atom_site_label_2
_geom_contact_distance
_geom_contact_publ_flag
_geom_contact_site_symmetry_1
_geom_contact_site_symmetry_2
O(1) C(5) 3.118(7) ? . 1_645
O(2) C(19) 3.396(7) ? . 2_566
C(5) O(1) 3.118(7) ? . 1_465
C(18) C(19) 3.400(8) ? . 2_566
C(19) O(2) 3.396(7) ? . 2_566
C(19) C(18) 3.400(8) ? . 2_566
C(19) C(19) 3.571(8) ? . 2_566
O(1) H(5) 3.036 ? . 1_645
O(1) H(6) 2.966 ? . 1_645
O(1) H(7) 2.825 ? . 1_645
O(1) H(27) 2.973 ? . 1_655
O(2) H(21) 3.187 ? . 2_566
O(2) H(22) 2.627 ? . 2_566
O(2) H(24) 3.369 ? . 1_655
O(2) H(31) 3.472 ? . 1_545
C(1) H(9) 3.555 ? . 1_465
C(1) H(13) 3.214 ? . 1_455
C(1) H(14) 3.596 ? . 1_455
C(1) H(18) 3.396 ? . 1_565
C(3) H(18) 3.584 ? . 1_565
C(4) H(2) 3.332 ? . 2_665
C(4) H(13) 3.357 ? . 2_665
C(4) H(15) 3.297 ? . 2_665
C(5) H(14) 3.411 ? . 1_455
C(5) H(19) 3.498 ? . 1_565
C(5) H(36) 3.310 ? . 1_465
C(6) H(6) 3.521 ? . 1_645
C(7) H(6) 3.138 ? . 1_645
C(8) H(1) 3.408 ? . 1_645
C(8) H(6) 2.886 ? . 1_645
C(8) H(9) 3.202 ? . 2_755
C(8) H(16) 3.439 ? . 1_655
C(8) H(17) 3.507 ? . 1_655
C(8) H(19) 3.487 ? . 1_655
C(9) H(1) 2.862 ? . 1_645
C(9) H(6) 3.074 ? . 1_645
C(9) H(8) 3.501 ? . 2_755
C(9) H(9) 3.295 ? . 2_755
C(9) H(17) 3.163 ? . 2_655
C(10) H(1) 3.470 ? . 1_645
C(10) H(6) 3.396 ? . 1_645
C(10) H(10) 3.225 ? . 2_655
C(10) H(13) 3.563 ? . 1_545
C(10) H(14) 3.352 ? . 1_545
C(10) H(17) 3.153 ? . 2_655
C(11) H(10) 3.425 ? . 2_655
C(12) H(25) 3.045 ? . 1_655
C(13) H(1) 3.548 ? . 1_655
C(13) H(3) 3.484 ? . 2_665
C(13) H(4) 3.574 ? . 2_665
C(13) H(5) 3.517 ? . 1_655
C(13) H(10) 3.184 ? . 1_565
C(13) H(18) 3.193 ? . 1_565
C(13) H(25) 3.596 ? . 1_655
C(14) H(8) 2.901 ? . 1_455
C(14) H(10) 3.478 ? . 2_655
C(14) H(12) 3.592 ? . 1_455
C(15) H(8) 3.329 ? . 1_455
C(15) H(14) 3.269 ? . 1_545
C(15) H(30) 2.934 ? . 1_545
C(16) H(36) 3.562 ? . 1_465
C(17) H(22) 3.432 ? . 2_566
C(17) H(32) 3.295 ? . 1_455
C(18) H(22) 3.407 ? . 2_566
C(18) H(32) 3.238 ? . 1_455
C(18) H(34) 3.302 ? . 1_465
C(18) H(35) 3.466 ? . 2_566
C(19) H(21) 3.515 ? . 2_566
C(19) H(28) 3.027 ? . 2_566
C(19) H(31) 3.350 ? . 2_576
C(19) H(34) 3.288 ? . 1_465
C(19) H(36) 3.345 ? . 1_465
C(20) H(21) 3.485 ? . 2_566
C(20) H(23) 3.479 ? . 2_576
C(20) H(28) 3.307 ? . 2_566
C(20) H(36) 3.086 ? . 1_465
C(21) H(36) 3.222 ? . 1_465
C(22) H(11) 3.214 ? . 1_455
C(22) H(12) 3.447 ? . 1_455
C(22) H(29) 3.546 ? . 1_455
C(22) H(32) 3.292 ? . 1_455
C(23) H(11) 3.533 ? . 1_455
C(23) H(12) 3.385 ? . 1_455
C(23) H(22) 3.281 ? . 2_566
C(23) H(30) 3.552 ? . 1_545
C(23) H(31) 3.217 ? . 1_545
C(23) H(35) 3.596 ? . 1_455
C(23) H(36) 3.054 ? . 1_455
C(24) H(18) 3.535 ? . 1_565
C(24) H(19) 3.582 ? . 1_565
C(24) H(20) 3.575 ? . 1_565
C(24) H(24) 3.518 ? . 1_655
C(25) H(21) 3.566 ? . 1_655
C(25) H(22) 3.409 ? . 2_576
C(25) H(24) 3.379 ? . 1_655
C(25) H(28) 3.485 ? . 1_565
C(25) H(34) 2.828 ? . 1_565
C(25) H(35) 3.353 ? . 2_666
C(26) H(7) 3.362 ? . 1_645
C(26) H(22) 3.201 ? . 2_566
C(26) H(24) 3.329 ? . 1_655
C(26) H(27) 2.923 ? . 1_655
C(26) H(31) 3.225 ? . 1_545
C(26) H(32) 3.433 ? . 1_545
C(27) H(7) 3.112 ? . 1_645
C(27) H(21) 3.549 ? . 2_566
C(27) H(22) 3.334 ? . 2_566
C(27) H(27) 2.789 ? . 1_655
C(27) H(31) 3.342 ? . 1_545
C(27) H(32) 3.159 ? . 1_545
C(27) H(33) 3.324 ? . 2_666
H(1) C(8) 3.408 ? . 1_465
H(1) C(9) 2.862 ? . 1_465
H(1) C(10) 3.470 ? . 1_465
H(1) C(13) 3.548 ? . 1_455
H(1) H(8) 3.502 ? . 1_465
H(1) H(9) 2.614 ? . 1_465
H(1) H(10) 3.591 ? . 1_465
H(1) H(13) 2.914 ? . 1_455
H(1) H(14) 3.336 ? . 1_455
H(1) H(18) 3.518 ? . 1_565
H(2) C(4) 3.332 ? . 2_665
H(2) H(2) 2.649 ? . 2_665
H(2) H(4) 3.189 ? . 2_665
H(2) H(13) 3.459 ? . 2_665
H(2) H(15) 3.053 ? . 2_665
H(3) C(13) 3.484 ? . 2_665
H(3) H(3) 3.579 ? . 2_565
H(3) H(9) 3.213 ? . 1_465
H(3) H(13) 3.199 ? . 1_455
H(3) H(13) 2.887 ? . 2_665
H(3) H(15) 3.230 ? . 2_665
H(4) C(13) 3.574 ? . 2_665
H(4) H(2) 3.189 ? . 2_665
H(4) H(10) 2.922 ? . 2_655
H(4) H(13) 3.201 ? . 2_665
H(4) H(15) 3.059 ? . 2_665
H(5) O(1) 3.036 ? . 1_465
H(5) C(13) 3.517 ? . 1_455
H(5) H(14) 2.702 ? . 1_455
H(5) H(20) 3.151 ? . 1_465
H(5) H(32) 3.255 ? . 1_455
H(5) H(36) 3.529 ? . 1_465
H(6) O(1) 2.966 ? . 1_465
H(6) C(6) 3.521 ? . 1_465
H(6) C(7) 3.138 ? . 1_465
H(6) C(8) 2.886 ? . 1_465
H(6) C(9) 3.074 ? . 1_465
H(6) C(10) 3.396 ? . 1_465
H(6) H(8) 3.179 ? . 1_465
H(6) H(9) 3.510 ? . 1_465
H(6) H(14) 3.591 ? . 1_455
H(6) H(19) 2.997 ? . 1_565
H(7) O(1) 2.825 ? . 1_465
H(7) C(26) 3.362 ? . 1_465
H(7) C(27) 3.112 ? . 1_465
H(7) H(19) 3.420 ? . 1_565
H(7) H(27) 3.093 ? . 1_565
H(7) H(34) 3.277 ? . 1_465
H(7) H(36) 2.428 ? . 1_465
H(8) C(9) 3.501 ? . 2_755
H(8) C(14) 2.901 ? . 1_655
H(8) C(15) 3.329 ? . 1_655
H(8) H(1) 3.502 ? . 1_645
H(8) H(6) 3.179 ? . 1_645
H(8) H(9) 2.699 ? . 2_755
H(8) H(16) 2.534 ? . 1_655
H(8) H(17) 2.608 ? . 1_655
H(8) H(19) 2.914 ? . 1_655
H(9) C(1) 3.555 ? . 1_645
H(9) C(8) 3.202 ? . 2_755
H(9) C(9) 3.295 ? . 2_755
H(9) H(1) 2.614 ? . 1_645
H(9) H(3) 3.213 ? . 1_645
H(9) H(6) 3.510 ? . 1_645
H(9) H(8) 2.699 ? . 2_755
H(9) H(9) 2.851 ? . 2_755
H(9) H(16) 3.568 ? . 2_655
H(9) H(17) 2.911 ? . 2_655
H(10) C(10) 3.225 ? . 2_655
H(10) C(11) 3.425 ? . 2_655
H(10) C(13) 3.184 ? . 1_545
H(10) C(14) 3.478 ? . 2_655
H(10) H(1) 3.591 ? . 1_645
H(10) H(4) 2.922 ? . 2_655
H(10) H(10) 2.999 ? . 2_655
H(10) H(13) 2.972 ? . 1_545
H(10) H(14) 2.959 ? . 1_545
H(10) H(15) 3.084 ? . 1_545
H(10) H(17) 2.927 ? . 2_655
H(11) C(22) 3.214 ? . 1_655
H(11) C(23) 3.533 ? . 1_655
H(11) H(24) 3.209 ? . 1_655
H(11) H(25) 2.600 ? . 1_655
H(11) H(26) 3.511 ? . 1_655
H(11) H(27) 3.272 ? . 1_655
H(12) C(14) 3.592 ? . 1_655
H(12) C(22) 3.447 ? . 1_655
H(12) C(23) 3.385 ? . 1_655
H(12) H(16) 2.835 ? . 1_655
H(12) H(19) 2.994 ? . 1_655
H(12) H(25) 2.748 ? . 1_655
H(12) H(26) 2.947 ? . 1_655
H(12) H(27) 3.337 ? . 1_655
H(13) C(1) 3.214 ? . 1_655
H(13) C(4) 3.357 ? . 2_665
H(13) C(10) 3.563 ? . 1_565
H(13) H(1) 2.914 ? . 1_655
H(13) H(2) 3.459 ? . 2_665
H(13) H(3) 3.199 ? . 1_655
H(13) H(3) 2.887 ? . 2_665
H(13) H(4) 3.201 ? . 2_665
H(13) H(10) 2.972 ? . 1_565
H(14) C(1) 3.596 ? . 1_655
H(14) C(5) 3.411 ? . 1_655
H(14) C(10) 3.352 ? . 1_565
H(14) C(15) 3.269 ? . 1_565
H(14) H(1) 3.336 ? . 1_655
H(14) H(5) 2.702 ? . 1_655
H(14) H(6) 3.591 ? . 1_655
H(14) H(10) 2.959 ? . 1_565
H(14) H(18) 2.516 ? . 1_565
H(14) H(20) 3.339 ? . 1_565
H(14) H(25) 3.186 ? . 1_655
H(15) C(4) 3.297 ? . 2_665
H(15) H(2) 3.053 ? . 2_665
H(15) H(3) 3.230 ? . 2_665
H(15) H(4) 3.059 ? . 2_665
H(15) H(10) 3.084 ? . 1_565
H(15) H(18) 3.030 ? . 1_565
H(16) C(8) 3.439 ? . 1_455
H(16) H(8) 2.534 ? . 1_455
H(16) H(9) 3.568 ? . 2_655
H(16) H(12) 2.835 ? . 1_455
H(17) C(8) 3.507 ? . 1_455
H(17) C(9) 3.163 ? . 2_655
H(17) C(10) 3.153 ? . 2_655
H(17) H(8) 2.608 ? . 1_455
H(17) H(9) 2.911 ? . 2_655
H(17) H(10) 2.927 ? . 2_655
H(18) C(1) 3.396 ? . 1_545
H(18) C(3) 3.584 ? . 1_545
H(18) C(13) 3.193 ? . 1_545
H(18) C(24) 3.535 ? . 1_545
H(18) H(1) 3.518 ? . 1_545
H(18) H(14) 2.516 ? . 1_545
H(18) H(15) 3.030 ? . 1_545
H(18) H(29) 3.463 ? . 1_545
H(18) H(30) 2.796 ? . 1_545
H(19) C(5) 3.498 ? . 1_545
H(19) C(8) 3.487 ? . 1_455
H(19) C(24) 3.582 ? . 1_545
H(19) H(6) 2.997 ? . 1_545
H(19) H(7) 3.420 ? . 1_545
H(19) H(8) 2.914 ? . 1_455
H(19) H(12) 2.994 ? . 1_455
H(19) H(30) 2.654 ? . 1_545
H(20) C(24) 3.575 ? . 1_545
H(20) H(5) 3.151 ? . 1_645
H(20) H(14) 3.339 ? . 1_545
H(20) H(30) 2.852 ? . 1_545
H(20) H(31) 3.481 ? . 1_545
H(20) H(32) 3.559 ? . 1_545
H(21) O(2) 3.187 ? . 2_566
H(21) C(19) 3.515 ? . 2_566
H(21) C(20) 3.485 ? . 2_566
H(21) C(25) 3.566 ? . 1_455
H(21) C(27) 3.549 ? . 2_566
H(21) H(23) 3.596 ? . 2_566
H(21) H(32) 3.063 ? . 1_455
H(21) H(33) 3.179 ? . 1_455
H(21) H(34) 3.521 ? . 1_465
H(21) H(35) 2.834 ? . 2_566
H(22) O(2) 2.627 ? . 2_566
H(22) C(17) 3.432 ? . 2_566
H(22) C(18) 3.407 ? . 2_566
H(22) C(23) 3.281 ? . 2_566
H(22) C(25) 3.409 ? . 2_576
H(22) C(26) 3.201 ? . 2_566
H(22) C(27) 3.334 ? . 2_566
H(22) H(28) 2.360 ? . 2_566
H(22) H(31) 2.612 ? . 2_576
H(22) H(33) 3.440 ? . 2_576
H(22) H(34) 3.535 ? . 1_465
H(22) H(34) 3.051 ? . 2_566
H(22) H(35) 3.223 ? . 2_566
H(23) C(20) 3.479 ? . 2_576
H(23) H(21) 3.596 ? . 2_566
H(23) H(23) 2.774 ? . 2_576
H(23) H(28) 2.913 ? . 2_566
H(23) H(31) 3.380 ? . 2_576
H(23) H(33) 3.596 ? . 2_576
H(23) H(35) 3.278 ? . 2_666
H(23) H(36) 3.399 ? . 1_465
H(24) O(2) 3.369 ? . 1_455
H(24) C(24) 3.518 ? . 1_455
H(24) C(25) 3.379 ? . 1_455
H(24) C(26) 3.329 ? . 1_455
H(24) H(11) 3.209 ? . 1_455
H(24) H(29) 2.807 ? . 1_455
H(24) H(32) 2.796 ? . 1_455
H(24) H(33) 3.452 ? . 1_455
H(24) H(35) 3.356 ? . 1_455
H(25) C(12) 3.045 ? . 1_455
H(25) C(13) 3.596 ? . 1_455
H(25) H(11) 2.600 ? . 1_455
H(25) H(12) 2.748 ? . 1_455
H(25) H(14) 3.186 ? . 1_455
H(25) H(29) 3.450 ? . 1_455
H(25) H(32) 3.321 ? . 1_455
H(26) H(11) 3.511 ? . 1_455
H(26) H(12) 2.947 ? . 1_455
H(26) H(30) 3.291 ? . 1_545
H(26) H(31) 3.162 ? . 1_545
H(27) O(1) 2.973 ? . 1_455
H(27) C(26) 2.923 ? . 1_455
H(27) C(27) 2.789 ? . 1_455
H(27) H(7) 3.093 ? . 1_545
H(27) H(11) 3.272 ? . 1_455
H(27) H(12) 3.337 ? . 1_455
H(27) H(30) 3.307 ? . 1_545
H(27) H(31) 3.428 ? . 1_545
H(27) H(35) 2.948 ? . 1_455
H(27) H(36) 2.209 ? . 1_455
H(28) C(19) 3.027 ? . 2_566
H(28) C(20) 3.307 ? . 2_566
H(28) C(25) 3.485 ? . 1_545
H(28) H(22) 2.360 ? . 2_566
H(28) H(23) 2.913 ? . 2_566
H(28) H(30) 3.477 ? . 1_545
H(28) H(31) 2.598 ? . 1_545
H(28) H(35) 3.579 ? . 1_455
H(28) H(36) 3.159 ? . 1_455
H(29) C(22) 3.546 ? . 1_655
H(29) H(18) 3.463 ? . 1_565
H(29) H(24) 2.807 ? . 1_655
H(29) H(25) 3.450 ? . 1_655
H(30) C(15) 2.934 ? . 1_565
H(30) C(23) 3.552 ? . 1_565
H(30) H(18) 2.796 ? . 1_565
H(30) H(19) 2.654 ? . 1_565
H(30) H(20) 2.852 ? . 1_565
H(30) H(26) 3.291 ? . 1_565
H(30) H(27) 3.307 ? . 1_565
H(30) H(28) 3.477 ? . 1_565
H(31) O(2) 3.472 ? . 1_565
H(31) C(19) 3.350 ? . 2_576
H(31) C(23) 3.217 ? . 1_565
H(31) C(26) 3.225 ? . 1_565
H(31) C(27) 3.342 ? . 1_565
H(31) H(20) 3.481 ? . 1_565
H(31) H(22) 2.612 ? . 2_576
H(31) H(23) 3.380 ? . 2_576
H(31) H(26) 3.162 ? . 1_565
H(31) H(27) 3.428 ? . 1_565
H(31) H(28) 2.598 ? . 1_565
H(31) H(34) 2.650 ? . 1_565
H(32) C(17) 3.295 ? . 1_655
H(32) C(18) 3.238 ? . 1_655
H(32) C(22) 3.292 ? . 1_655
H(32) C(26) 3.433 ? . 1_565
H(32) C(27) 3.159 ? . 1_565
H(32) H(5) 3.255 ? . 1_655
H(32) H(20) 3.559 ? . 1_565
H(32) H(21) 3.063 ? . 1_655
H(32) H(24) 2.796 ? . 1_655
H(32) H(25) 3.321 ? . 1_655
H(32) H(34) 2.367 ? . 1_565
H(32) H(35) 3.520 ? . 2_666
H(32) H(36) 3.482 ? . 1_565
H(33) C(27) 3.324 ? . 2_666
H(33) H(21) 3.179 ? . 1_655
H(33) H(22) 3.440 ? . 2_576
H(33) H(23) 3.596 ? . 2_576
H(33) H(24) 3.452 ? . 1_655
H(33) H(34) 3.029 ? . 1_565
H(33) H(34) 3.518 ? . 2_666
H(33) H(35) 2.525 ? . 2_666
H(33) H(36) 3.531 ? . 2_666
H(34) C(18) 3.302 ? . 1_645
H(34) C(19) 3.288 ? . 1_645
H(34) C(25) 2.828 ? . 1_545
H(34) H(7) 3.277 ? . 1_645
H(34) H(21) 3.521 ? . 1_645
H(34) H(22) 3.535 ? . 1_645
H(34) H(22) 3.051 ? . 2_566
H(34) H(31) 2.650 ? . 1_545
H(34) H(32) 2.367 ? . 1_545
H(34) H(33) 3.029 ? . 1_545
H(34) H(33) 3.518 ? . 2_666
H(34) H(34) 3.197 ? . 2_656
H(34) H(35) 3.479 ? . 2_656
H(35) C(18) 3.466 ? . 2_566
H(35) C(23) 3.596 ? . 1_655
H(35) C(25) 3.353 ? . 2_666
H(35) H(21) 2.834 ? . 2_566
H(35) H(22) 3.223 ? . 2_566
H(35) H(23) 3.278 ? . 2_666
H(35) H(24) 3.356 ? . 1_655
H(35) H(27) 2.948 ? . 1_655
H(35) H(28) 3.579 ? . 1_655
H(35) H(32) 3.520 ? . 2_666
H(35) H(33) 2.525 ? . 2_666
H(35) H(34) 3.479 ? . 2_656
H(36) C(5) 3.310 ? . 1_645
H(36) C(16) 3.562 ? . 1_645
H(36) C(19) 3.345 ? . 1_645
H(36) C(20) 3.086 ? . 1_645
H(36) C(21) 3.222 ? . 1_645
H(36) C(23) 3.054 ? . 1_655
H(36) H(5) 3.529 ? . 1_645
H(36) H(7) 2.428 ? . 1_645
H(36) H(23) 3.399 ? . 1_645
H(36) H(27) 2.209 ? . 1_655
H(36) H(28) 3.159 ? . 1_655
H(36) H(32) 3.482 ? . 1_545
H(36) H(33) 3.531 ? . 2_666

loop_
_geom_torsion_atom_site_label_1
_geom_torsion_atom_site_label_2
_geom_torsion_atom_site_label_3
_geom_torsion_atom_site_label_4
_geom_torsion
_geom_torsion_publ_flag
_geom_torsion_site_symmetry_1
_geom_torsion_site_symmetry_2
_geom_torsion_site_symmetry_3
_geom_torsion_site_symmetry_4
O(1) Cu(1) O(2) C(26) -0.0(4) ? . . . .
O(2) Cu(1) O(1) C(26) 0.0(4) ? . . . .
O(1) Cu(1) N(1) C(2) -178.5(6) ? . . . .
O(1) Cu(1) N(1) C(6) 0.6(5) ? . . . .
N(1) Cu(1) O(1) C(26) 175.5(4) ? . . . .
O(1) Cu(1) N(2) C(3) -179.5(7) ? . . . .
O(1) Cu(1) N(2) C(16) 5.7(12) ? . . . .
N(2) Cu(1) O(1) C(26) -9.5(10) ? . . . .
O(2) Cu(1) N(1) C(2) -162.9(8) ? . . . .
O(2) Cu(1) N(1) C(6) 16.3(13) ? . . . .
N(1) Cu(1) O(2) C(26) -17.1(12) ? . . . .
O(2) Cu(1) N(2) C(3) 171.8(6) ? . . . .
O(2) Cu(1) N(2) C(16) -2.9(5) ? . . . .
N(2) Cu(1) O(2) C(26) 177.1(4) ? . . . .
N(1) Cu(1) N(2) C(3) -4.5(6) ? . . . .
N(1) Cu(1) N(2) C(16) -179.2(5) ? . . . .
N(2) Cu(1) N(1) C(2) 3.0(6) ? . . . .
N(2) Cu(1) N(1) C(6) -177.8(5) ? . . . .
Cu(1) O(1) C(26) O(2) -0.0(6) ? . . . .
Cu(1) O(1) C(26) C(27) -179.1(7) ? . . . .
Cu(1) O(2) C(26) O(1) 0.0(6) ? . . . .
Cu(1) O(2) C(26) C(27) 179.2(6) ? . . . .
Cu(1) N(1) C(2) C(1) -1.0(11) ? . . . .
Cu(1) N(1) C(2) C(4) 177.9(5) ? . . . .
Cu(1) N(1) C(6) C(7) -78.6(7) ? . . . .
Cu(1) N(1) C(6) C(11) 102.3(6) ? . . . .
C(2) N(1) C(6) C(7) 100.6(7) ? . . . .
C(2) N(1) C(6) C(11) -78.5(8) ? . . . .
C(6) N(1) C(2) C(1) 179.8(5) ? . . . .
C(6) N(1) C(2) C(4) -1.2(10) ? . . . .
Cu(1) N(2) C(3) C(1) 3.9(11) ? . . . .
Cu(1) N(2) C(3) C(5) -174.1(5) ? . . . .
Cu(1) N(2) C(16) C(17) -97.1(5) ? . . . .
Cu(1) N(2) C(16) C(21) 80.0(6) ? . . . .
C(3) N(2) C(16) C(17) 87.9(8) ? . . . .
C(3) N(2) C(16) C(21) -94.9(7) ? . . . .
C(16) N(2) C(3) C(1) 178.4(7) ? . . . .
C(16) N(2) C(3) C(5) 0.5(10) ? . . . .
C(2) C(1) C(3) N(2) -0.7(13) ? . . . .
C(2) C(1) C(3) C(5) 177.3(7) ? . . . .
C(3) C(1) C(2) N(1) -0.9(13) ? . . . .
C(3) C(1) C(2) C(4) -179.8(5) ? . . . .
N(1) C(6) C(7) C(8) -174.1(5) ? . . . .
N(1) C(6) C(7) C(12) 5.0(9) ? . . . .
N(1) C(6) C(11) C(10) 173.4(5) ? . . . .
N(1) C(6) C(11) C(14) -7.4(8) ? . . . .
C(7) C(6) C(11) C(10) -5.7(9) ? . . . .
C(7) C(6) C(11) C(14) 173.5(5) ? . . . .
C(11) C(6) C(7) C(8) 5.0(9) ? . . . .
C(11) C(6) C(7) C(12) -176.0(5) ? . . . .
C(6) C(7) C(8) C(9) -0.5(9) ? . . . .
C(6) C(7) C(12) C(13) -84.3(8) ? . . . .
C(8) C(7) C(12) C(13) 94.7(7) ? . . . .
C(12) C(7) C(8) C(9) -179.6(5) ? . . . .
C(7) C(8) C(9) C(10) -3.0(9) ? . . . .
C(8) C(9) C(10) C(11) 2.3(9) ? . . . .
C(9) C(10) C(11) C(6) 1.9(9) ? . . . .
C(9) C(10) C(11) C(14) -177.2(5) ? . . . .
C(6) C(11) C(14) C(15) -83.7(7) ? . . . .
C(10) C(11) C(14) C(15) 95.5(7) ? . . . .
N(2) C(16) C(17) C(18) 177.8(4) ? . . . .
N(2) C(16) C(17) C(22) -1.9(7) ? . . . .
N(2) C(16) C(21) C(20) -177.2(4) ? . . . .
N(2) C(16) C(21) C(24) 1.9(7) ? . . . .
C(17) C(16) C(21) C(20) -0.1(6) ? . . . .
C(17) C(16) C(21) C(24) 179.0(5) ? . . . .
C(21) C(16) C(17) C(18) 0.7(8) ? . . . .
C(21) C(16) C(17) C(22) -178.9(5) ? . . . .
C(16) C(17) C(18) C(19) -2.0(8) ? . . . .
C(16) C(17) C(22) C(23) 81.1(7) ? . . . .
C(18) C(17) C(22) C(23) -98.5(6) ? . . . .
C(22) C(17) C(18) C(19) 177.6(5) ? . . . .
C(17) C(18) C(19) C(20) 2.7(8) ? . . . .
C(18) C(19) C(20) C(21) -2.0(8) ? . . . .
C(19) C(20) C(21) C(16) 0.7(8) ? . . . .
C(19) C(20) C(21) C(24) -178.3(5) ? . . . .
C(16) C(21) C(24) C(25) -173.7(5) ? . . . .
C(20) C(21) C(24) C(25) 5.3(8) ? . . . .
